data_4076304
loop_
_publ_author_name
'Kuninobu, Yoichiro'
'Matsuo, Yutaka'
'Toganoh, Motoki'
'Sawamura, Masaya'
'Nakamura, Eiichi'

_publ_contact_author 'Nakamura, E.'
_publ_section_title
;
 Nickel, Palladium, and Platinum Complexes of \h5-Cyclopentadienide
 C60R5Ligands. Kinetic and Thermodynamic Stabilization Effects of the
 C60Ph5Ligand
;
_journal_issue 13
_journal_name_full Organometallics
_journal_page_first 3259
_journal_paper_doi 10.1021/om0499153
_journal_volume 23
_journal_year 2004
_chemical_compound_source 'synthesis as described'
_chemical_formula_moiety 'C70 H22 Pd1 S2'
_chemical_formula_structural 'C70 H22 PD1 S2'
_chemical_formula_sum 'C70.5 H22 Pd S3'
_chemical_formula_weight 1071.46
_chemical_name_systematic
;
 PdC60Me5metallyl
;
_space_group_IT_number 14
_symmetry_cell_setting monoclinic
_symmetry_Int_Tables_number 14
_symmetry_space_group_name_Hall '-P 2yn'
_symmetry_space_group_name_H-M 'P 1 21/n 1'
_atom_sites_solution_hydrogens geom
_atom_sites_solution_primary direct
_atom_sites_solution_secondary difmap
_audit_creation_date 2002-11-30T11:06:09-00:00
_cell_angle_alpha 90
_cell_angle_beta 101.240(3)
_cell_angle_gamma 90
_cell_formula_units_Z 4
_cell_length_a 12.2190(5)
_cell_length_b 19.4580(8)
_cell_length_c 18.0680(6)
_cell_measurement_reflns_used 0
_cell_measurement_temperature 120(2)
_cell_measurement_theta_max 0
_cell_measurement_theta_min 0
_cell_measurement_wavelength 0.71073
_cell_volume 4213.4(3)
_computing_molecular_graphics 'Ortep-3 for Windows (Farrugia, 1997)'
_computing_structure_refinement 'SHELXL-97 (Sheldrick, 1997)'
_computing_structure_solution 'SHELXS-97 (Sheldrick, 1997)'
_diffrn_ambient_temperature 120(2)
_diffrn_measured_fraction_theta_full 0.985
_diffrn_measured_fraction_theta_max 0.985
_diffrn_radiation_monochromator graphite
_diffrn_radiation_probe x-ray
_diffrn_radiation_type MoK\a
_diffrn_radiation_wavelength 0.71073
_diffrn_reflns_av_unetI/netI 0.0242
_diffrn_reflns_limit_h_max 14
_diffrn_reflns_limit_h_min 0
_diffrn_reflns_limit_k_max 23
_diffrn_reflns_limit_k_min 0
_diffrn_reflns_limit_l_max 21
_diffrn_reflns_limit_l_min -21
_diffrn_reflns_number 7787
_diffrn_reflns_theta_full 25.57
_diffrn_reflns_theta_max 25.57
_diffrn_reflns_theta_min 2.09
_exptl_absorpt_coefficient_mu 0.644
_exptl_absorpt_correction_type none
_exptl_crystal_colour orange
_exptl_crystal_density_diffrn 1.689
_exptl_crystal_density_method 'not measured'
_exptl_crystal_description prism
_exptl_crystal_F_000 2156
_exptl_crystal_size_max 0.8
_exptl_crystal_size_mid 0.42
_exptl_crystal_size_min 0.05
_refine_diff_density_max 1.287
_refine_diff_density_min -1.584
_refine_diff_density_rms 0.299
_refine_ls_extinction_coef 0.051(2)
_refine_ls_extinction_expression Fc^*^=kFc[1+0.001xFc^2^\l^3^/sin(2\q)]^-1/4^
_refine_ls_extinction_method SHELXL
_refine_ls_goodness_of_fit_ref 1.111
_refine_ls_hydrogen_treatment mixed
_refine_ls_matrix_type full
_refine_ls_number_parameters 674
_refine_ls_number_reflns 7787
_refine_ls_number_restraints 0
_refine_ls_restrained_S_all 1.111
_refine_ls_R_factor_all 0.0751
_refine_ls_R_factor_gt 0.069
_refine_ls_shift/su_max 0.001
_refine_ls_shift/su_mean 0
_refine_ls_structure_factor_coef Fsqd
_refine_ls_weighting_details 'calc w=1/[\s^2^(Fo^2^)+(0.1279P)^2^+5.2400P] where P=(Fo^2^+2Fc^2^)/3'
_refine_ls_weighting_scheme calc
_refine_ls_wR_factor_gt 0.1735
_refine_ls_wR_factor_ref 0.1827
_reflns_number_gt 7008
_reflns_number_total 7787
_reflns_threshold_expression >2sigma(I)
_cod_data_source_file om0499153si20040202_081622.cif
_cod_data_source_block 7b
_cod_original_sg_symbol_H-M 'P 21/n'
_cod_original_formula_sum 'C70.50 H22 Pd S3'
_cod_database_code 4076304

loop_
_symmetry_equiv_pos_as_xyz
'x, y, z'
'-x+1/2, y+1/2, -z+1/2'
'-x, -y, -z'
'x-1/2, -y-1/2, z-1/2'

loop_
_atom_site_label
_atom_site_type_symbol
_atom_site_fract_x
_atom_site_fract_y
_atom_site_fract_z
_atom_site_U_iso_or_equiv
_atom_site_adp_type
_atom_site_occupancy
_atom_site_symmetry_multiplicity
_atom_site_calc_flag
_atom_site_refinement_flags
Pd Pd 1.04856(2) 0.159150(15) 0.330394(16) 0.02770(19) Uani 1 1 d .
C1 C 0.8643(3) 0.19636(18) 0.31397(19) 0.0217(7) Uani 1 1 d .
C2 C 0.8814(3) 0.16164(16) 0.3856(2) 0.0224(7) Uani 1 1 d .
C3 C 0.9663(3) 0.19637(18) 0.4351(2) 0.0223(7) Uani 1 1 d .
C4 C 1.0031(3) 0.25308(18) 0.3952(2) 0.0217(7) Uani 1 1 d .
C5 C 0.9362(3) 0.25471(18) 0.3217(2) 0.0239(7) Uani 1 1 d .
C6 C 0.7563(3) 0.19111(18) 0.2562(2) 0.0247(7) Uani 1 1 d .
C7 C 0.8017(3) 0.11206(18) 0.4098(2) 0.0262(7) Uani 1 1 d .
C8 C 0.9895(3) 0.18879(19) 0.5194(2) 0.0257(7) Uani 1 1 d .
C9 C 1.0615(3) 0.31531(19) 0.4351(2) 0.0239(7) Uani 1 1 d .
C10 C 0.9163(3) 0.31765(19) 0.2719(2) 0.0245(7) Uani 1 1 d .
C11 C 0.6653(3) 0.16896(18) 0.2998(2) 0.0254(8) Uani 1 1 d .
C12 C 0.6850(3) 0.13379(18) 0.3673(2) 0.0274(8) Uani 1 1 d .
C13 C 0.7950(3) 0.13163(19) 0.4913(2) 0.0275(8) Uani 1 1 d .
C14 C 0.8782(3) 0.16553(18) 0.5404(2) 0.0268(8) Uani 1 1 d .
C15 C 0.9994(3) 0.26194(19) 0.5514(2) 0.0254(7) Uani 1 1 d .
C16 C 1.0306(3) 0.3181(2) 0.5136(2) 0.0247(7) Uani 1 1 d .
C17 C 0.9969(3) 0.37871(18) 0.3974(2) 0.0237(7) Uani 1 1 d .
C18 C 0.9337(3) 0.38001(18) 0.3258(2) 0.0246(7) Uani 1 1 d .
C19 C 0.7895(3) 0.3215(2) 0.24243(19) 0.0251(7) Uani 1 1 d .
C20 C 0.7189(3) 0.26581(19) 0.23562(19) 0.0252(7) Uani 1 1 d .
C21 C 0.5727(3) 0.21603(19) 0.2844(2) 0.0281(8) Uani 1 1 d .
C22 C 0.6135(3) 0.1443(2) 0.4209(2) 0.0287(8) Uani 1 1 d .
C23 C 0.6803(3) 0.1432(2) 0.4962(2) 0.0285(8) Uani 1 1 d .
C24 C 0.8487(3) 0.2126(2) 0.5952(2) 0.0290(8) Uani 1 1 d .
C25 C 0.9230(3) 0.2711(2) 0.6019(2) 0.0276(8) Uani 1 1 d .
C26 C 0.9866(3) 0.38492(18) 0.5258(2) 0.0249(7) Uani 1 1 d .
C27 C 0.9656(3) 0.42166(18) 0.4551(2) 0.0249(7) Uani 1 1 d .
C28 C 0.8365(3) 0.42374(18) 0.3100(2) 0.0254(7) Uani 1 1 d .
C29 C 0.7491(3) 0.38819(19) 0.2586(2) 0.0268(8) Uani 1 1 d .
C30 C 0.6061(3) 0.2749(2) 0.2444(2) 0.0279(8) Uani 1 1 d .
C31 C 0.4990(3) 0.2238(2) 0.3336(2) 0.0317(9) Uani 1 1 d .
C32 C 0.5199(3) 0.1871(2) 0.4036(2) 0.0316(8) Uani 1 1 d .
C33 C 0.6513(4) 0.1855(2) 0.5524(2) 0.0325(9) Uani 1 1 d .
C34 C 0.7389(4) 0.2209(2) 0.6035(2) 0.0327(9) Uani 1 1 d .
C35 C 0.8843(3) 0.33622(19) 0.6168(2) 0.0274(8) Uani 1 1 d .
C36 C 0.9169(3) 0.3948(2) 0.5778(2) 0.0281(8) Uani 1 1 d .
C37 C 0.8756(3) 0.46723(17) 0.4388(2) 0.0256(7) Uani 1 1 d .
C38 C 0.8094(3) 0.46781(18) 0.3643(2) 0.0263(8) Uani 1 1 d .
C39 C 0.6374(3) 0.39792(19) 0.2636(2) 0.0287(8) Uani 1 1 d .
C40 C 0.5642(3) 0.33987(19) 0.2565(2) 0.0289(8) Uani 1 1 d .
C41 C 0.4575(3) 0.2915(2) 0.3473(2) 0.0324(8) Uani 1 1 d .
C42 C 0.4907(3) 0.2321(2) 0.4616(2) 0.0332(9) Uani 1 1 d .
C43 C 0.5558(3) 0.2309(2) 0.5343(2) 0.0338(9) Uani 1 1 d .
C44 C 0.6975(4) 0.2892(2) 0.6169(2) 0.0320(8) Uani 1 1 d .
C45 C 0.7693(4) 0.3454(2) 0.6239(2) 0.0304(9) Uani 1 1 d .
C46 C 0.8230(3) 0.44069(19) 0.5608(2) 0.0275(8) Uani 1 1 d .
C47 C 0.8022(3) 0.47648(18) 0.4925(2) 0.0277(8) Uani 1 1 d .
C48 C 0.6937(3) 0.47747(18) 0.3704(2) 0.0276(8) Uani 1 1 d .
C49 C 0.6092(3) 0.44313(19) 0.3212(2) 0.0294(8) Uani 1 1 d .
C50 C 0.4893(3) 0.3483(2) 0.3096(2) 0.0315(9) Uani 1 1 d .
C51 C 0.4525(3) 0.2965(2) 0.4264(3) 0.0335(9) Uani 1 1 d .
C52 C 0.5848(3) 0.2956(2) 0.5744(2) 0.0336(9) Uani 1 1 d .
C53 C 0.7310(3) 0.4101(2) 0.5891(2) 0.0296(8) Uani 1 1 d .
C54 C 0.6890(3) 0.48290(18) 0.4498(2) 0.0274(8) Uani 1 1 d .
C55 C 0.5168(3) 0.4127(2) 0.3494(2) 0.0303(8) Uani 1 1 d .
C56 C 0.4801(3) 0.3585(2) 0.4655(3) 0.0331(9) Uani 1 1 d .
C57 C 0.5466(3) 0.3577(2) 0.5406(2) 0.0326(9) Uani 1 1 d .
C58 C 0.6217(3) 0.4165(2) 0.5480(2) 0.0312(8) Uani 1 1 d .
C59 C 0.6003(3) 0.4535(2) 0.4769(2) 0.0295(8) Uani 1 1 d .
C60 C 0.5127(3) 0.4176(2) 0.4259(2) 0.0311(8) Uani 1 1 d .
C61 C 0.7627(4) 0.1456(2) 0.1879(2) 0.0340(9) Uani 1 1 d .
H61A H 0.6899 0.145 0.1536 0.051 Uiso 1 1 calc R
H61B H 0.7831 0.0987 0.2051 0.051 Uiso 1 1 calc R
H61C H 0.8191 0.1639 0.1615 0.051 Uiso 1 1 calc R
C62 C 0.8298(4) 0.03570(19) 0.3992(3) 0.0353(9) Uani 1 1 d .
H62A H 0.774 0.0066 0.4161 0.053 Uiso 1 1 calc R
H62B H 0.9039 0.0253 0.429 0.053 Uiso 1 1 calc R
H62C H 0.8293 0.0268 0.3457 0.053 Uiso 1 1 calc R
C63 C 1.0895(3) 0.1418(2) 0.5505(2) 0.0329(9) Uani 1 1 d .
H63A H 1.0997 0.1394 0.6056 0.049 Uiso 1 1 calc R
H63B H 1.1571 0.1606 0.5364 0.049 Uiso 1 1 calc R
H63C H 1.0753 0.0956 0.5292 0.049 Uiso 1 1 calc R
C64 C 1.1871(3) 0.3187(2) 0.4381(2) 0.0328(8) Uani 1 1 d .
H64A H 1.2173 0.3605 0.4647 0.049 Uiso 1 1 calc R
H64B H 1.2017 0.3194 0.3867 0.049 Uiso 1 1 calc R
H64C H 1.223 0.2783 0.4649 0.049 Uiso 1 1 calc R
C65 C 0.9851(4) 0.3201(2) 0.2093(2) 0.0362(9) Uani 1 1 d .
H65A H 0.9674 0.3623 0.1797 0.054 Uiso 1 1 calc R
H65B H 0.9669 0.2801 0.1762 0.054 Uiso 1 1 calc R
H65C H 1.0648 0.3195 0.2319 0.054 Uiso 1 1 calc R
C66 C 1.0806(4) 0.0823(2) 0.2533(3) 0.0410(10) Uani 1 1 d .
H66A H 1.0261 0.0442 0.2428 0.049 Uiso 1 1 calc R
H66B H 1.1081 0.0985 0.2083 0.049 Uiso 1 1 calc R
C67 C 1.1606(4) 0.0786(2) 0.3224(3) 0.0387(10) Uani 1 1 d .
C68 C 1.2227(4) 0.1405(3) 0.3409(3) 0.0503(12) Uani 1 1 d .
H68A H 1.259 0.1602 0.3012 0.06 Uiso 1 1 calc R
H68B H 1.2689 0.1436 0.3923 0.06 Uiso 1 1 calc R
C69 C 1.1611(6) 0.0192(3) 0.3755(3) 0.0662(17) Uani 1 1 d .
H69A H 1.2212 0.0253 0.4195 0.099 Uiso 1 1 calc R
H69B H 1.173 -0.0237 0.3497 0.099 Uiso 1 1 calc R
H69C H 1.0893 0.017 0.3919 0.099 Uiso 1 1 calc R
C101 C 1.1393(4) 0.4859(2) 0.2554(3) 0.0391(10) Uani 1 1 d .
C102 C 1 0.5 0 0.067(3) Uani 1 2 d S
S1 S 1.04314(11) 0.53589(7) 0.22787(8) 0.0526(3) Uani 1 1 d .
S2 S 1.23714(11) 0.43690(7) 0.28533(10) 0.0582(4) Uani 1 1 d .
S3 S 0.92921(19) 0.44685(11) 0.03341(12) 0.0864(6) Uani 1 1 d .

loop_
_atom_site_aniso_label
_atom_site_aniso_U_11
_atom_site_aniso_U_22
_atom_site_aniso_U_33
_atom_site_aniso_U_23
_atom_site_aniso_U_13
_atom_site_aniso_U_12
Pd 0.0253(2) 0.0278(2) 0.0306(2) -0.00409(10) 0.00685(14) 0.00269(10)
C1 0.0212(17) 0.0219(16) 0.0220(16) -0.0022(13) 0.0041(13) 0.0008(13)
C2 0.0234(18) 0.0174(16) 0.0275(18) -0.0007(12) 0.0074(15) 0.0020(12)
C3 0.0208(16) 0.0225(17) 0.0237(17) -0.0013(13) 0.0044(13) 0.0044(13)
C4 0.0183(16) 0.0213(17) 0.0261(17) -0.0049(13) 0.0061(13) 0.0007(13)
C5 0.0222(17) 0.0212(17) 0.0286(18) -0.0006(14) 0.0058(14) 0.0028(13)
C6 0.0271(18) 0.0240(18) 0.0221(16) -0.0037(14) 0.0021(14) 0.0014(14)
C7 0.0297(19) 0.0199(17) 0.0295(18) -0.0003(14) 0.0068(15) -0.0006(14)
C8 0.0262(18) 0.0253(18) 0.0237(17) 0.0018(14) 0.0000(14) 0.0059(14)
C9 0.0197(17) 0.0244(18) 0.0282(18) -0.0008(14) 0.0059(14) -0.0017(14)
C10 0.0279(18) 0.0245(17) 0.0229(17) 0.0006(14) 0.0093(14) -0.0006(14)
C11 0.0239(18) 0.0220(16) 0.0293(19) -0.0060(14) 0.0022(15) -0.0046(14)
C12 0.0275(18) 0.0193(17) 0.0346(19) -0.0029(15) 0.0045(15) -0.0064(14)
C13 0.035(2) 0.0211(17) 0.0275(18) 0.0069(14) 0.0079(15) 0.0005(15)
C14 0.033(2) 0.0241(18) 0.0238(18) 0.0080(14) 0.0061(16) 0.0053(14)
C15 0.0230(17) 0.0290(18) 0.0223(16) -0.0035(14) -0.0006(14) 0.0041(14)
C16 0.0182(16) 0.0306(18) 0.0230(17) -0.0050(15) -0.0015(13) 0.0000(14)
C17 0.0186(16) 0.0212(17) 0.0325(18) -0.0021(14) 0.0074(14) -0.0059(13)
C18 0.0267(18) 0.0210(17) 0.0280(17) 0.0024(14) 0.0102(14) -0.0021(14)
C19 0.0307(19) 0.0265(17) 0.0176(16) 0.0016(14) 0.0032(14) 0.0024(15)
C20 0.0304(19) 0.0251(18) 0.0181(16) -0.0025(14) -0.0006(14) 0.0015(14)
C21 0.0211(17) 0.0277(18) 0.0317(19) -0.0058(15) -0.0040(14) -0.0046(14)
C22 0.0254(18) 0.0235(17) 0.038(2) 0.0004(15) 0.0087(16) -0.0079(15)
C23 0.032(2) 0.0214(16) 0.034(2) 0.0053(15) 0.0122(16) -0.0065(15)
C24 0.036(2) 0.0299(19) 0.0204(17) 0.0054(14) 0.0046(15) 0.0038(16)
C25 0.0304(19) 0.0325(19) 0.0183(16) 0.0012(14) 0.0008(14) 0.0060(15)
C26 0.0204(16) 0.0244(17) 0.0277(17) -0.0066(14) -0.0007(13) -0.0037(13)
C27 0.0231(17) 0.0209(17) 0.0305(18) -0.0046(14) 0.0046(14) -0.0056(13)
C28 0.0288(18) 0.0187(16) 0.0295(18) 0.0061(14) 0.0077(15) 0.0000(14)
C29 0.0325(19) 0.0247(18) 0.0228(17) 0.0066(14) 0.0045(14) 0.0044(14)
C30 0.0268(19) 0.031(2) 0.0208(17) -0.0031(14) -0.0064(14) 0.0010(15)
C31 0.0181(17) 0.032(2) 0.043(2) -0.0081(17) 0.0002(15) -0.0077(14)
C32 0.0219(18) 0.032(2) 0.042(2) -0.0033(17) 0.0090(16) -0.0101(15)
C33 0.036(2) 0.030(2) 0.035(2) 0.0071(16) 0.0170(17) -0.0083(16)
C34 0.041(2) 0.036(2) 0.0236(18) 0.0066(16) 0.0125(16) 0.0018(17)
C35 0.030(2) 0.032(2) 0.0185(17) -0.0042(14) 0.0001(15) 0.0012(14)
C36 0.0272(18) 0.0305(19) 0.0241(17) -0.0085(15) -0.0011(14) -0.0019(15)
C37 0.0274(18) 0.0172(16) 0.0323(19) -0.0025(14) 0.0061(15) -0.0062(13)
C38 0.0299(19) 0.0167(16) 0.0320(19) 0.0049(14) 0.0049(15) -0.0011(14)
C39 0.0325(19) 0.0255(18) 0.0254(17) 0.0047(14) -0.0012(15) 0.0065(15)
C40 0.0256(19) 0.030(2) 0.0270(19) 0.0005(14) -0.0044(15) 0.0042(14)
C41 0.0153(16) 0.037(2) 0.043(2) -0.0039(17) 0.0005(15) 0.0002(15)
C42 0.0211(18) 0.034(2) 0.048(2) -0.0027(18) 0.0163(17) -0.0058(15)
C43 0.030(2) 0.039(2) 0.038(2) 0.0027(17) 0.0193(17) -0.0061(16)
C44 0.040(2) 0.038(2) 0.0229(17) 0.0035(16) 0.0175(16) 0.0041(17)
C45 0.037(2) 0.037(2) 0.0189(18) -0.0037(14) 0.0109(16) 0.0035(16)
C46 0.0304(19) 0.0263(18) 0.0257(17) -0.0094(14) 0.0054(15) -0.0001(15)
C47 0.0304(19) 0.0185(16) 0.0341(19) -0.0091(14) 0.0062(16) -0.0013(14)
C48 0.0332(19) 0.0172(16) 0.0326(19) 0.0025(14) 0.0066(16) 0.0051(14)
C49 0.0294(19) 0.0241(18) 0.0325(19) 0.0042(15) 0.0003(15) 0.0085(15)
C50 0.0191(18) 0.035(2) 0.036(2) -0.0038(16) -0.0050(16) 0.0067(14)
C51 0.0144(16) 0.040(2) 0.046(2) -0.0063(18) 0.0075(15) -0.0024(15)
C52 0.031(2) 0.040(2) 0.036(2) -0.0008(17) 0.0213(17) -0.0008(17)
C53 0.033(2) 0.0312(19) 0.0261(18) -0.0093(15) 0.0104(15) 0.0023(16)
C54 0.0290(18) 0.0198(16) 0.0334(19) -0.0017(14) 0.0065(15) 0.0055(14)
C55 0.0234(18) 0.0286(19) 0.036(2) -0.0014(16) -0.0010(15) 0.0100(15)
C56 0.0181(18) 0.039(2) 0.046(2) -0.0051(18) 0.0142(16) 0.0043(16)
C57 0.0275(19) 0.038(2) 0.037(2) -0.0032(17) 0.0173(17) 0.0044(16)
C58 0.032(2) 0.033(2) 0.0321(19) -0.0074(16) 0.0151(16) 0.0059(16)
C59 0.0264(19) 0.0266(18) 0.036(2) -0.0069(16) 0.0065(16) 0.0071(15)
C60 0.0203(17) 0.031(2) 0.042(2) -0.0040(17) 0.0050(15) 0.0085(15)
C61 0.040(2) 0.033(2) 0.0269(19) -0.0116(16) 0.0009(17) 0.0015(17)
C62 0.042(2) 0.0197(18) 0.044(2) 0.0005(16) 0.0088(18) 0.0004(16)
C63 0.033(2) 0.0320(19) 0.031(2) 0.0007(16) -0.0024(16) 0.0110(17)
C64 0.0190(18) 0.035(2) 0.045(2) -0.0051(18) 0.0081(16) -0.0017(15)
C65 0.044(2) 0.038(2) 0.031(2) -0.0007(18) 0.0168(18) -0.0046(19)
C66 0.045(2) 0.039(2) 0.043(2) -0.0128(19) 0.019(2) 0.0038(19)
C67 0.039(2) 0.038(2) 0.043(2) -0.0009(18) 0.0175(19) 0.0136(18)
C68 0.027(2) 0.061(3) 0.064(3) -0.015(3) 0.012(2) 0.007(2)
C69 0.082(4) 0.060(3) 0.063(3) 0.020(3) 0.029(3) 0.042(3)
C101 0.038(2) 0.035(2) 0.044(2) 0.0024(18) 0.0080(19) -0.0043(18)
C102 0.083(6) 0.071(5) 0.045(4) -0.013(4) 0.009(4) 0.045(5)
S1 0.0512(7) 0.0442(7) 0.0585(8) 0.0029(6) 0.0013(6) 0.0110(5)
S2 0.0377(7) 0.0489(7) 0.0872(10) 0.0194(7) 0.0102(6) 0.0043(5)
S3 0.0984(14) 0.0802(12) 0.0840(12) -0.0032(10) 0.0264(11) 0.0413(11)

loop_
_atom_type_symbol
_atom_type_description
_atom_type_scat_dispersion_real
_atom_type_scat_dispersion_imag
_atom_type_scat_source
C C 0.0033 0.0016 'International Tables Vol C Tables 4.2.6.8 and 6.1.1.4'
H H 0 0 'International Tables Vol C Tables 4.2.6.8 and 6.1.1.4'
S S 0.1246 0.1234 'International Tables Vol C Tables 4.2.6.8 and 6.1.1.4'
Pd Pd -0.9988 1.0072 'International Tables Vol C Tables 4.2.6.8 and 6.1.1.4'

loop_
_geom_angle_atom_site_label_1
_geom_angle_atom_site_label_2
_geom_angle_atom_site_label_3
_geom_angle
_geom_angle_site_symmetry_3
C67 Pd C66 39.43(18) .
C67 Pd C68 39.43(19) .
C66 Pd C68 68.36(19) .
C67 Pd C4 148.55(15) .
C66 Pd C4 170.13(16) .
C68 Pd C4 115.26(17) .
C67 Pd C5 170.29(15) .
C66 Pd C5 134.93(16) .
C68 Pd C5 135.78(18) .
C4 Pd C5 35.95(13) .
C67 Pd C1 148.06(16) .
C66 Pd C1 115.53(15) .
C68 Pd C1 171.33(18) .
C4 Pd C1 59.57(12) .
C5 Pd C1 35.88(12) .
C67 Pd C3 130.66(15) .
C66 Pd C3 151.43(16) .
C68 Pd C3 122.77(17) .
C4 Pd C3 35.36(12) .
C5 Pd C3 58.52(12) .
C1 Pd C3 57.87(11) .
C67 Pd C2 130.54(15) .
C66 Pd C2 123.76(15) .
C68 Pd C2 150.19(19) .
C4 Pd C2 58.07(11) .
C5 Pd C2 58.38(12) .
C1 Pd C2 35.01(12) .
C3 Pd C2 33.58(12) .
C5 C1 C2 107.9(3) .
C5 C1 C6 123.9(3) .
C2 C1 C6 122.8(3) .
C5 C1 Pd 70.92(19) .
C2 C1 Pd 76.8(2) .
C6 C1 Pd 139.1(2) .
C3 C2 C1 107.9(3) .
C3 C2 C7 124.5(3) .
C1 C2 C7 125.2(3) .
C3 C2 Pd 72.4(2) .
C1 C2 Pd 68.2(2) .
C7 C2 Pd 138.7(2) .
C2 C3 C4 108.3(3) .
C2 C3 C8 124.7(3) .
C4 C3 C8 124.7(3) .
C2 C3 Pd 74.1(2) .
C4 C3 Pd 67.63(19) .
C8 C3 Pd 137.7(2) .
C5 C4 C3 107.9(3) .
C5 C4 C9 124.0(3) .
C3 C4 C9 122.7(3) .
C5 C4 Pd 72.10(19) .
C3 C4 Pd 77.0(2) .
C9 C4 Pd 137.8(2) .
C4 C5 C1 107.8(3) .
C4 C5 C10 124.9(3) .
C1 C5 C10 124.3(3) .
C4 C5 Pd 71.95(19) .
C1 C5 Pd 73.20(19) .
C10 C5 Pd 136.1(2) .
C1 C6 C61 114.7(3) .
C1 C6 C11 106.6(3) .
C61 C6 C11 113.8(3) .
C1 C6 C20 106.2(3) .
C61 C6 C20 114.1(3) .
C11 C6 C20 100.1(3) .
C2 C7 C13 106.2(3) .
C2 C7 C12 105.7(3) .
C13 C7 C12 101.0(3) .
C2 C7 C62 114.3(3) .
C13 C7 C62 114.3(3) .
C12 C7 C62 114.1(3) .
C3 C8 C15 106.1(3) .
C3 C8 C63 114.0(3) .
C15 C8 C63 114.5(3) .
C3 C8 C14 106.1(3) .
C15 C8 C14 100.8(3) .
C63 C8 C14 114.1(3) .
C4 C9 C64 115.4(3) .
C4 C9 C16 106.8(3) .
C64 C9 C16 113.0(3) .
C4 C9 C17 106.0(3) .
C64 C9 C17 113.9(3) .
C16 C9 C17 100.4(3) .
C5 C10 C65 114.6(3) .
C5 C10 C19 106.3(3) .
C65 C10 C19 113.7(3) .
C5 C10 C18 106.0(3) .
C65 C10 C18 114.4(3) .
C19 C10 C18 100.6(3) .
C12 C11 C21 118.8(4) .
C12 C11 C6 124.8(3) .
C21 C11 C6 109.9(3) .
C11 C12 C22 120.0(4) .
C11 C12 C7 124.2(3) .
C22 C12 C7 109.2(3) .
C14 C13 C23 119.3(4) .
C14 C13 C7 124.3(3) .
C23 C13 C7 109.4(3) .
C13 C14 C24 119.5(4) .
C13 C14 C8 123.6(3) .
C24 C14 C8 109.3(3) .
C16 C15 C25 119.4(3) .
C16 C15 C8 123.9(3) .
C25 C15 C8 110.0(3) .
C15 C16 C26 119.4(3) .
C15 C16 C9 124.7(3) .
C26 C16 C9 109.9(3) .
C18 C17 C27 119.4(3) .
C18 C17 C9 125.0(3) .
C27 C17 C9 109.1(3) .
C17 C18 C28 119.2(3) .
C17 C18 C10 124.3(3) .
C28 C18 C10 109.4(3) .
C20 C19 C29 119.7(3) .
C20 C19 C10 124.3(3) .
C29 C19 C10 109.7(3) .
C19 C20 C30 119.6(3) .
C19 C20 C6 124.6(3) .
C30 C20 C6 109.6(3) .
C31 C21 C11 121.8(4) .
C31 C21 C30 120.8(3) .
C11 C21 C30 108.1(3) .
C32 C22 C12 120.7(4) .
C32 C22 C23 120.5(4) .
C12 C22 C23 109.0(3) .
C33 C23 C13 121.4(4) .
C33 C23 C22 119.8(4) .
C13 C23 C22 108.8(3) .
C34 C24 C25 120.3(4) .
C34 C24 C14 121.5(4) .
C25 C24 C14 108.7(3) .
C35 C25 C15 121.4(4) .
C35 C25 C24 120.0(4) .
C15 C25 C24 108.8(3) .
C36 C26 C16 121.4(3) .
C36 C26 C27 120.0(3) .
C16 C26 C27 108.6(3) .
C37 C27 C26 119.8(3) .
C37 C27 C17 121.5(3) .
C26 C27 C17 109.0(3) .
C38 C28 C18 121.6(3) .
C38 C28 C29 120.1(3) .
C18 C28 C29 108.7(3) .
C39 C29 C19 120.9(3) .
C39 C29 C28 120.0(3) .
C19 C29 C28 108.8(3) .
C40 C30 C20 121.3(4) .
C40 C30 C21 119.2(4) .
C20 C30 C21 109.1(3) .
C21 C31 C32 119.0(4) .
C21 C31 C41 119.9(4) .
C32 C31 C41 108.1(4) .
C22 C32 C31 119.4(4) .
C22 C32 C42 119.9(4) .
C31 C32 C42 108.0(4) .
C23 C33 C34 118.8(4) .
C23 C33 C43 120.0(4) .
C34 C33 C43 108.5(4) .
C24 C34 C33 119.2(4) .
C24 C34 C44 119.8(4) .
C33 C34 C44 107.6(4) .
C25 C35 C36 119.2(4) .
C25 C35 C45 120.0(4) .
C36 C35 C45 108.2(3) .
C26 C36 C35 119.0(3) .
C26 C36 C46 120.4(3) .
C35 C36 C46 108.1(3) .
C27 C37 C38 118.8(3) .
C27 C37 C47 120.0(3) .
C38 C37 C47 108.5(3) .
C28 C38 C37 119.4(3) .
C28 C38 C48 120.2(3) .
C37 C38 C48 108.1(3) .
C29 C39 C40 119.2(3) .
C29 C39 C49 119.9(3) .
C40 C39 C49 108.2(3) .
C30 C40 C39 119.2(4) .
C30 C40 C50 120.0(4) .
C39 C40 C50 108.2(3) .
C50 C41 C31 119.9(4) .
C50 C41 C51 120.0(4) .
C31 C41 C51 108.3(4) .
C43 C42 C51 120.3(4) .
C43 C42 C32 119.4(4) .
C51 C42 C32 107.9(4) .
C42 C43 C33 120.5(4) .
C42 C43 C52 119.4(4) .
C33 C43 C52 107.9(4) .
C45 C44 C52 119.9(4) .
C45 C44 C34 119.8(4) .
C52 C44 C34 108.4(4) .
C44 C45 C53 120.0(4) .
C44 C45 C35 120.0(3) .
C53 C45 C35 107.9(3) .
C47 C46 C36 119.9(3) .
C47 C46 C53 119.7(3) .
C36 C46 C53 108.1(3) .
C46 C47 C54 120.2(3) .
C46 C47 C37 119.8(3) .
C54 C47 C37 107.7(3) .
C49 C48 C38 120.0(3) .
C49 C48 C54 119.9(4) .
C38 C48 C54 108.1(3) .
C48 C49 C55 120.0(4) .
C48 C49 C39 119.8(3) .
C55 C49 C39 108.2(3) .
C41 C50 C55 120.2(4) .
C41 C50 C40 120.2(3) .
C55 C50 C40 108.0(4) .
C56 C51 C42 119.9(4) .
C56 C51 C41 120.2(4) .
C42 C51 C41 107.7(4) .
C57 C52 C44 120.8(4) .
C57 C52 C43 120.1(4) .
C44 C52 C43 107.6(4) .
C58 C53 C45 120.2(4) .
C58 C53 C46 120.1(4) .
C45 C53 C46 107.7(3) .
C59 C54 C47 120.2(3) .
C59 C54 C48 120.0(3) .
C47 C54 C48 107.6(3) .
C60 C55 C50 120.0(4) .
C60 C55 C49 120.0(4) .
C50 C55 C49 107.4(4) .
C51 C56 C57 120.0(4) .
C51 C56 C60 119.7(4) .
C57 C56 C60 108.3(4) .
C52 C57 C56 120.2(4) .
C52 C57 C58 119.4(4) .
C56 C57 C58 107.9(4) .
C53 C58 C59 120.0(4) .
C53 C58 C57 119.8(4) .
C59 C58 C57 107.9(3) .
C54 C59 C60 120.2(4) .
C54 C59 C58 119.8(3) .
C60 C59 C58 107.9(4) .
C55 C60 C56 120.0(4) .
C55 C60 C59 119.8(4) .
C56 C60 C59 108.0(4) .
C67 C66 Pd 69.3(2) .
C66 C67 C68 113.8(4) .
C66 C67 C69 120.9(5) .
C68 C67 C69 124.3(5) .
C66 C67 Pd 71.3(2) .
C68 C67 Pd 71.3(2) .
C69 C67 Pd 116.8(3) .
C67 C68 Pd 69.3(2) .
S1 C101 S2 178.3(4) .
S3 C102 S3 180.00(18) 3_765

loop_
_geom_bond_atom_site_label_1
_geom_bond_atom_site_label_2
_geom_bond_distance
_geom_bond_site_symmetry_2
Pd C67 2.105(4) .
Pd C66 2.131(4) .
Pd C68 2.131(5) .
Pd C4 2.297(3) .
Pd C5 2.299(3) .
Pd C1 2.328(3) .
Pd C3 2.420(3) .
Pd C2 2.442(4) .
C1 C5 1.426(5) .
C1 C2 1.439(5) .
C1 C6 1.518(5) .
C2 C3 1.404(5) .
C2 C7 1.495(5) .
C3 C4 1.437(5) .
C3 C8 1.500(5) .
C4 C5 1.418(5) .
C4 C9 1.514(5) .
C5 C10 1.511(5) .
C6 C61 1.533(5) .
C6 C11 1.544(5) .
C6 C20 1.548(5) .
C7 C13 1.539(5) .
C7 C12 1.541(5) .
C7 C62 1.545(5) .
C8 C15 1.532(5) .
C8 C63 1.542(5) .
C8 C14 1.549(6) .
C9 C64 1.527(5) .
C9 C16 1.539(5) .
C9 C17 1.549(5) .
C10 C65 1.536(5) .
C10 C19 1.540(5) .
C10 C18 1.544(5) .
C11 C12 1.379(6) .
C11 C21 1.439(5) .
C12 C22 1.440(5) .
C13 C14 1.380(6) .
C13 C23 1.439(6) .
C14 C24 1.445(5) .
C15 C16 1.381(5) .
C15 C25 1.438(5) .
C16 C26 1.440(5) .
C17 C18 1.371(5) .
C17 C27 1.445(5) .
C18 C28 1.444(5) .
C19 C20 1.376(5) .
C19 C29 1.437(5) .
C20 C30 1.428(5) .
C21 C31 1.392(6) .
C21 C30 1.454(6) .
C22 C32 1.400(6) .
C22 C23 1.444(6) .
C23 C33 1.405(6) .
C24 C34 1.388(6) .
C24 C25 1.446(6) .
C25 C35 1.397(5) .
C26 C36 1.399(5) .
C26 C27 1.443(5) .
C27 C37 1.399(5) .
C28 C38 1.391(5) .
C28 C29 1.447(5) .
C29 C39 1.399(6) .
C30 C40 1.397(5) .
C31 C32 1.430(6) .
C31 C41 1.450(6) .
C32 C42 1.462(6) .
C33 C34 1.444(6) .
C33 C43 1.450(6) .
C34 C44 1.460(6) .
C35 C36 1.436(6) .
C35 C45 1.447(6) .
C36 C46 1.440(5) .
C37 C38 1.429(5) .
C37 C47 1.455(5) .
C38 C48 1.452(5) .
C39 C40 1.430(6) .
C39 C49 1.454(5) .
C40 C50 1.459(6) .
C41 C50 1.393(6) .
C41 C51 1.445(6) .
C42 C43 1.398(6) .
C42 C51 1.442(6) .
C43 C52 1.461(6) .
C44 C45 1.393(6) .
C44 C52 1.446(6) .
C45 C53 1.443(6) .
C46 C47 1.398(6) .
C46 C53 1.450(5) .
C47 C54 1.451(5) .
C48 C49 1.395(6) .
C48 C54 1.451(5) .
C49 C55 1.452(6) .
C50 C55 1.451(6) .
C51 C56 1.406(6) .
C52 C57 1.391(6) .
C53 C58 1.402(6) .
C54 C59 1.396(6) .
C55 C60 1.397(6) .
C56 C57 1.440(6) .
C56 C60 1.450(6) .
C57 C58 1.456(6) .
C58 C59 1.451(6) .
C59 C60 1.448(5) .
C66 C67 1.429(6) .
C67 C68 1.429(7) .
C67 C69 1.502(7) .
C101 S1 1.532(5) .
C101 S2 1.542(5) .
C102 S3 1.545(3) .
C102 S3 1.545(3) 3_765
